data_4025625
loop_
_publ_author_name
'Florenci V. Gonz\'alez'
'Amit Jain'
'Santiago Rodr\'iguez'
'Jos\'e A. S\'aez'
'Cristian Vicent'
'Gabriel Peris'

_publ_section_title
;
 Stereoisomerization of \b-Hydroxy-\a-sulfenyl-\g-butyrolactones
 Controlled by Two Concomitant 1,4-Type Nonbonded Sulfur-Oxygen
 Interactions As Analyzed by X-ray Crystallography
;
_journal_name_full 'Journal of Organic Chemistry'
_journal_page_first 5888
_journal_page_last 5894
_journal_paper_doi 10.1021/jo1009454
_journal_volume 75
_journal_year 2010
_chemical_formula_sum 'C13 H16 O3 S'
_chemical_formula_weight 252
_chemical_name_systematic
;
?
;
_space_group_IT_number 15
_symmetry_cell_setting monoclinic
_symmetry_space_group_name_Hall '-C 2yc'
_symmetry_space_group_name_H-M 'C 1 2/c 1'
_atom_sites_solution_hydrogens geom
_atom_sites_solution_primary direct
_atom_sites_solution_secondary difmap
_audit_creation_method SHELXL-97
_cell_angle_alpha 90.00
_cell_angle_beta 94.354(4)
_cell_angle_gamma 90.00
_cell_formula_units_Z 8
_cell_length_a 23.883(4)
_cell_length_b 12.951(2)
_cell_length_c 8.6539(15)
_cell_measurement_reflns_used 2933
_cell_measurement_temperature 273(2)
_cell_measurement_theta_max 26.10
_cell_measurement_theta_min 3.01
_cell_volume 2669.0(8)
_computing_cell_refinement 'Bruker SMART'
_computing_data_collection 'Bruker SMART'
_computing_data_reduction 'Bruker SAINT'
_computing_molecular_graphics 'Bruker SHELXTL'
_computing_publication_material 'Bruker SHELXTL'
_computing_structure_refinement 'SHELXL-97 (Sheldrick, 1997)'
_computing_structure_solution 'SHELXS-97 (Sheldrick, 1990)'
_diffrn_ambient_temperature 293(2)
_diffrn_measured_fraction_theta_full 0.986
_diffrn_measured_fraction_theta_max 0.986
_diffrn_measurement_device_type 'CCD area detector'
_diffrn_measurement_method 'phi and omega scans'
_diffrn_radiation_monochromator graphite
_diffrn_radiation_source 'fine-focus sealed tube'
_diffrn_radiation_type MoK\a
_diffrn_radiation_wavelength 0.71073
_diffrn_reflns_av_R_equivalents 0.0369
_diffrn_reflns_av_sigmaI/netI 0.0450
_diffrn_reflns_limit_h_max 29
_diffrn_reflns_limit_h_min -31
_diffrn_reflns_limit_k_max 16
_diffrn_reflns_limit_k_min -14
_diffrn_reflns_limit_l_max 10
_diffrn_reflns_limit_l_min -11
_diffrn_reflns_number 8867
_diffrn_reflns_theta_full 27.53
_diffrn_reflns_theta_max 27.53
_diffrn_reflns_theta_min 1.79
_exptl_absorpt_coefficient_mu 0.236
_exptl_absorpt_correction_type none
_exptl_crystal_colour colorless
_exptl_crystal_density_diffrn 1.256
_exptl_crystal_density_meas ?
_exptl_crystal_density_method 'not measured'
_exptl_crystal_description plateled
_exptl_crystal_F_000 1072
_exptl_crystal_size_max 0.541
_exptl_crystal_size_mid 0.262
_exptl_crystal_size_min 0.111
_refine_diff_density_max 0.465
_refine_diff_density_min -0.312
_refine_diff_density_rms 0.042
_refine_ls_extinction_method none
_refine_ls_goodness_of_fit_ref 1.033
_refine_ls_hydrogen_treatment mixed
_refine_ls_matrix_type full
_refine_ls_number_parameters 164
_refine_ls_number_reflns 3042
_refine_ls_number_restraints 0
_refine_ls_restrained_S_all 1.033
_refine_ls_R_factor_all 0.0930
_refine_ls_R_factor_gt 0.0553
_refine_ls_shift/su_max 0.000
_refine_ls_shift/su_mean 0.000
_refine_ls_structure_factor_coef Fsqd
_refine_ls_weighting_details 'calc w=1/[\s^2^(Fo^2^)+(0.0794P)^2^+1.7652P] where P=(Fo^2^+2Fc^2^)/3'
_refine_ls_weighting_scheme calc
_refine_ls_wR_factor_gt 0.1484
_refine_ls_wR_factor_ref 0.1702
_reflns_number_gt 1910
_reflns_number_total 3042
_reflns_threshold_expression >2sigma(I)
_cod_data_source_file jo1009454_si_003.cif
_cod_data_source_block compound3
_cod_depositor_comments
;
The following automatic conversions were performed:

'_exptl_crystal_density_meas' value 'not measured' was changed to '?'
- the value is perceived as not measured.

Automatic conversion script
Id: cif_fix_values 3008 2015-01-20 13:52:24Z robertas 
;
_cod_original_formula_sum 'C13 H16 O3 S1'
_cod_database_code 4025625

loop_
_symmetry_equiv_pos_as_xyz
'x, y, z'
'-x, y, -z+1/2'
'x+1/2, y+1/2, z'
'-x+1/2, y+1/2, -z+1/2'
'-x, -y, -z'
'x, -y, z-1/2'
'-x+1/2, -y+1/2, -z'
'x+1/2, -y+1/2, z-1/2'

loop_
_atom_site_label
_atom_site_type_symbol
_atom_site_fract_x
_atom_site_fract_y
_atom_site_fract_z
_atom_site_U_iso_or_equiv
_atom_site_adp_type
_atom_site_occupancy
_atom_site_symmetry_multiplicity
_atom_site_calc_flag
_atom_site_refinement_flags
_atom_site_disorder_assembly
_atom_site_disorder_group
S1 S 0.16677(3) 0.49770(6) 0.20005(8) 0.0645(3) Uani 1 1 d . . .
O2 O 0.32450(7) 0.44665(13) 0.1490(2) 0.0566(5) Uani 1 1 d . . .
C4 C 0.23030(11) 0.48973(18) 0.1026(3) 0.0457(6) Uani 1 1 d . . .
C2 C 0.26467(11) 0.58880(17) 0.1192(3) 0.0481(6) Uani 1 1 d . . .
H2 H 0.2500 0.6426 0.0475 0.058 Uiso 1 1 calc R . .
C3 C 0.27268(12) 0.41050(18) 0.1619(3) 0.0518(6) Uani 1 1 d . . .
C5 C 0.12038(11) 0.4105(2) 0.0986(3) 0.0548(6) Uani 1 1 d . . .
C6 C 0.13548(12) 0.3286(2) 0.0089(3) 0.0596(7) Uani 1 1 d . . .
H6 H 0.1732 0.3165 -0.0040 0.072 Uiso 1 1 calc R . .
C12 C 0.37278(13) 0.6116(2) 0.1389(3) 0.0672(8) Uani 1 1 d . . .
H12 H 0.3728 0.6170 0.2519 0.081 Uiso 1 1 calc R . .
C7 C 0.09544(14) 0.2648(3) -0.0615(4) 0.0746(9) Uani 1 1 d . . .
H7 H 0.1062 0.2103 -0.1227 0.090 Uiso 1 1 calc R . .
C8 C 0.04015(16) 0.2808(3) -0.0424(5) 0.0992(12) Uani 1 1 d . . .
H8 H 0.0129 0.2372 -0.0891 0.119 Uiso 1 1 calc R . .
C10 C 0.06481(14) 0.4261(3) 0.1178(5) 0.0939(12) Uani 1 1 d . . .
H10 H 0.0539 0.4804 0.1791 0.113 Uiso 1 1 calc R . .
C9 C 0.02514(16) 0.3622(4) 0.0472(6) 0.1258(18) Uani 1 1 d . . .
H9 H -0.0126 0.3741 0.0600 0.151 Uiso 1 1 calc R . .
O3 O 0.26604(9) 0.62138(15) 0.27627(19) 0.0591(5) Uani 1 1 d . . .
O1 O 0.26477(9) 0.32709(14) 0.2165(3) 0.0763(6) Uani 1 1 d . . .
C1 C 0.32185(11) 0.55074(19) 0.0802(3) 0.0494(6) Uani 1 1 d . . .
H1 H 0.3219 0.5442 -0.0326 0.059 Uiso 1 1 calc R . .
C14 C 0.36862(16) 0.7209(3) 0.0710(4) 0.0906(11) Uani 1 1 d . . .
H14A H 0.4008 0.7603 0.1088 0.136 Uiso 1 1 calc R . .
H14B H 0.3351 0.7536 0.1015 0.136 Uiso 1 1 calc R . .
H14C H 0.3673 0.7171 -0.0400 0.136 Uiso 1 1 calc R . .
C13 C 0.42674(14) 0.5587(3) 0.1009(6) 0.1069(14) Uani 1 1 d . . .
H13A H 0.4285 0.4911 0.1465 0.160 Uiso 1 1 calc R . .
H13B H 0.4583 0.5987 0.1415 0.160 Uiso 1 1 calc R . .
H13C H 0.4275 0.5528 -0.0095 0.160 Uiso 1 1 calc R . .
H4 H 0.2229(11) 0.4756(19) 0.002(3) 0.053(7) Uiso 1 1 d . . .
H16 H 0.2582(14) 0.678(3) 0.274(4) 0.078(11) Uiso 1 1 d . . .

loop_
_atom_site_aniso_label
_atom_site_aniso_U_11
_atom_site_aniso_U_22
_atom_site_aniso_U_33
_atom_site_aniso_U_23
_atom_site_aniso_U_13
_atom_site_aniso_U_12
S1 0.0692(5) 0.0735(5) 0.0529(4) -0.0192(3) 0.0177(3) -0.0051(3)
O2 0.0605(11) 0.0455(9) 0.0627(11) -0.0006(8) -0.0032(8) 0.0033(8)
C4 0.0589(14) 0.0465(13) 0.0318(11) -0.0043(9) 0.0037(10) -0.0004(11)
C2 0.0687(15) 0.0398(12) 0.0355(11) 0.0042(9) 0.0011(11) 0.0024(11)
C3 0.0689(17) 0.0378(12) 0.0479(13) -0.0049(10) 0.0000(12) -0.0019(11)
C5 0.0564(15) 0.0603(15) 0.0489(14) 0.0058(12) 0.0108(11) 0.0004(12)
C6 0.0560(15) 0.0626(16) 0.0606(16) -0.0050(13) 0.0069(12) -0.0019(13)
C12 0.0749(19) 0.0663(18) 0.0594(16) -0.0054(13) 0.0000(14) -0.0192(15)
C7 0.075(2) 0.0715(19) 0.077(2) -0.0092(15) 0.0066(16) -0.0149(16)
C8 0.073(2) 0.111(3) 0.113(3) -0.017(2) 0.004(2) -0.031(2)
C10 0.062(2) 0.102(3) 0.121(3) -0.032(2) 0.0256(19) -0.0034(18)
C9 0.053(2) 0.142(4) 0.185(5) -0.040(4) 0.019(2) -0.010(2)
O3 0.0970(15) 0.0385(10) 0.0424(10) -0.0062(7) 0.0092(9) -0.0007(10)
O1 0.0962(16) 0.0425(10) 0.0880(15) 0.0130(10) -0.0072(12) -0.0080(10)
C1 0.0647(15) 0.0467(13) 0.0367(12) -0.0012(10) 0.0025(10) -0.0048(12)
C14 0.106(3) 0.070(2) 0.096(3) 0.0016(18) 0.009(2) -0.0375(19)
C13 0.064(2) 0.108(3) 0.148(4) -0.015(3) 0.000(2) -0.015(2)

loop_
_atom_type_symbol
_atom_type_description
_atom_type_scat_dispersion_real
_atom_type_scat_dispersion_imag
_atom_type_scat_source
C C 0.0033 0.0016 'International Tables Vol C Tables 4.2.6.8 and 6.1.1.4'
H H 0.0000 0.0000 'International Tables Vol C Tables 4.2.6.8 and 6.1.1.4'
O O 0.0106 0.0060 'International Tables Vol C Tables 4.2.6.8 and 6.1.1.4'
S S 0.1246 0.1234 'International Tables Vol C Tables 4.2.6.8 and 6.1.1.4'

loop_
_geom_angle_atom_site_label_1
_geom_angle_atom_site_label_2
_geom_angle_atom_site_label_3
_geom_angle
_geom_angle_site_symmetry_1
_geom_angle_site_symmetry_3
_geom_angle_publ_flag
C5 S1 C4 104.49(11) . . ?
C3 O2 C1 110.06(18) . . ?
C3 C4 C2 101.4(2) . . ?
C3 C4 S1 116.74(17) . . ?
C2 C4 S1 112.08(17) . . ?
O3 C2 C1 110.7(2) . . ?
O3 C2 C4 108.25(19) . . ?
C1 C2 C4 101.16(19) . . ?
O1 C3 O2 121.5(2) . . ?
O1 C3 C4 128.8(3) . . ?
O2 C3 C4 109.6(2) . . ?
C10 C5 C6 118.7(3) . . ?
C10 C5 S1 115.1(2) . . ?
C6 C5 S1 126.2(2) . . ?
C7 C6 C5 120.7(3) . . ?
C1 C12 C13 111.6(3) . . ?
C1 C12 C14 109.1(3) . . ?
C13 C12 C14 111.4(3) . . ?
C8 C7 C6 120.4(3) . . ?
C7 C8 C9 118.9(3) . . ?
C5 C10 C9 120.2(3) . . ?
C10 C9 C8 121.1(4) . . ?
O2 C1 C12 109.5(2) . . ?
O2 C1 C2 102.68(18) . . ?
C12 C1 C2 118.3(2) . . ?

loop_
_geom_bond_atom_site_label_1
_geom_bond_atom_site_label_2
_geom_bond_distance
_geom_bond_site_symmetry_2
_geom_bond_publ_flag
S1 C5 1.768(3) . ?
S1 C4 1.794(3) . ?
O2 C3 1.336(3) . ?
O2 C1 1.473(3) . ?
C4 C3 1.504(4) . ?
C4 C2 1.524(3) . ?
C2 O3 1.421(3) . ?
C2 C1 1.514(4) . ?
C3 O1 1.200(3) . ?
C5 C10 1.365(4) . ?
C5 C6 1.379(4) . ?
C6 C7 1.371(4) . ?
C12 C1 1.505(4) . ?
C12 C13 1.518(5) . ?
C12 C14 1.533(4) . ?
C7 C8 1.359(5) . ?
C8 C9 1.373(6) . ?
C10 C9 1.367(5) . ?
